data_7028059
loop_
_publ_author_name
'Clegg, William'
'Lawlor, Fiona J.'
'Marder, Todd B.'
'Nguyen, Paul'
'Norman, Nicholas C.'
'Orpen, A. Guy'
'Quayle, Michael J.'
'Rice, Craig R.'
'Robins, Edward G.'
'Scott, Andrew J.'
'Souza, Fabio E. S.'
'Stringer, Graham'
'Whittell, George R.'

_publ_section_title
;
 Boron--boron bond oxidative addition to rhodium(I) and iridium(I) centres
;
_journal_issue 2
_journal_name_full 'Journal of the Chemical Society, Dalton Transactions'
_journal_page_first 301
_journal_paper_doi 10.1039/a705374f
_journal_year 1998
_chemical_formula_sum 'C24 H38 B2 Cl O4 P2 Rh'
_chemical_formula_weight 612.46
_chemical_name_systematic
;
 ?
;
_space_group_IT_number 14
_symmetry_cell_setting monoclinic
_symmetry_space_group_name_Hall '-P 2yn'
_symmetry_space_group_name_H-M 'P 1 21/n 1'
_atom_sites_solution_hydrogens geom
_atom_sites_solution_primary direct
_atom_sites_solution_secondary difmap
_audit_creation_method SHELXL
_cell_angle_alpha 90.00
_cell_angle_beta 92.337(3)
_cell_angle_gamma 90.00
_cell_formula_units_Z 4
_cell_length_a 13.9618(14)
_cell_length_b 10.4578(11)
_cell_length_c 19.219(2)
_cell_measurement_reflns_used 11682
_cell_measurement_temperature 160(2)
_cell_measurement_theta_max 28.31
_cell_measurement_theta_min 1.77
_cell_volume 2803.8(5)
_computing_cell_refinement 'local programs'
_computing_data_collection 'Siemens SMART'
_computing_data_reduction 'Siemens SAINT'
_computing_structure_refinement 'SHELXL-96 (Sheldrick, 1996)'
_computing_structure_solution 'SHELXS-96 (Sheldrick, 1990)'
_diffrn_ambient_temperature 160(2)
_diffrn_measurement_device 'Siemens SMART CCD diffractometer'
_diffrn_measurement_method '\w rotation with narrow frames'
_diffrn_radiation_monochromator graphite
_diffrn_radiation_source 'fine-focus sealed tube'
_diffrn_radiation_type MoK\a
_diffrn_radiation_wavelength 0.71073
_diffrn_reflns_av_R_equivalents 0.0258
_diffrn_reflns_av_sigmaI/netI 0.0330
_diffrn_reflns_limit_h_max 18
_diffrn_reflns_limit_h_min -17
_diffrn_reflns_limit_k_max 10
_diffrn_reflns_limit_k_min -13
_diffrn_reflns_limit_l_max 25
_diffrn_reflns_limit_l_min -20
_diffrn_reflns_number 16886
_diffrn_reflns_theta_max 28.38
_diffrn_reflns_theta_min 1.77
_exptl_absorpt_coefficient_mu 0.846
_exptl_absorpt_correction_T_max 0.862
_exptl_absorpt_correction_T_min 0.739
_exptl_absorpt_correction_type empirical
_exptl_crystal_colour Colourless
_exptl_crystal_density_diffrn 1.451
_exptl_crystal_description Block
_exptl_crystal_F_000 1264
_exptl_crystal_size_max 0.38
_exptl_crystal_size_mid 0.24
_exptl_crystal_size_min 0.24
_refine_diff_density_max 0.560
_refine_diff_density_min -0.658
_refine_diff_density_rms 0.067
_refine_ls_extinction_coef 0.00133(12)
_refine_ls_extinction_expression Fc^*^=kFc[1+0.001xFc^2^\l^3^/sin(2\q)]^-1/4^
_refine_ls_extinction_method SHELXL
_refine_ls_goodness_of_fit_all 1.042
_refine_ls_goodness_of_fit_obs 1.067
_refine_ls_matrix_type full
_refine_ls_number_parameters 314
_refine_ls_number_reflns 6439
_refine_ls_number_restraints 0
_refine_ls_restrained_S_all 1.042
_refine_ls_restrained_S_obs 1.067
_refine_ls_R_factor_all 0.0393
_refine_ls_R_factor_obs 0.0289
_refine_ls_shift/esd_max 0.002
_refine_ls_shift/esd_mean 0.000
_refine_ls_structure_factor_coef Fsqd
_refine_ls_weighting_details 'w=1/[\s^2^(Fo^2^)+(0.0242P)^2^+1.7283P] where P=(Fo^2^+2Fc^2^)/3'
_refine_ls_weighting_scheme calc
_refine_ls_wR_factor_all 0.0646
_refine_ls_wR_factor_obs 0.0607
_reflns_number_observed 5463
_reflns_number_total 6439
_reflns_observed_criterion >2sigma(I)
_cod_data_source_file f705374sup1.cif
_cod_data_source_block 12
_cod_depositor_comments
;
The following automatic conversions were performed:

'_refine_ls_weighting_scheme' value 'calc
w=1/[\s^2^(Fo^2^)+(0.0242P)^2^+1.7283P] where P=(Fo^2^+2Fc^2^)/3' was
changed to 'calc'. New tag '_refine_ls_weighting_details' was
created. The value of the new tag was set to
'w=1/[\s^2^(Fo^2^)+(0.0242P)^2^+1.7283P] where P=(Fo^2^+2Fc^2^)/3'.

Automatic conversion script
Id: cif_fix_values 3143 2015-03-26 13:38:13Z robertas 
;
_cod_original_sg_symbol_H-M P2(1)/n
_cod_database_code 7028059

loop_
_symmetry_equiv_pos_as_xyz
'x, y, z'
'-x+1/2, y+1/2, -z+1/2'
'-x, -y, -z'
'x-1/2, -y-1/2, z-1/2'

loop_
_atom_site_aniso_label
_atom_site_aniso_U_11
_atom_site_aniso_U_22
_atom_site_aniso_U_33
_atom_site_aniso_U_23
_atom_site_aniso_U_13
_atom_site_aniso_U_12
Rh1 0.01750(9) 0.02183(9) 0.01808(9) 0.00000(6) -0.00040(6) 0.00058(6)
Cl1 0.0276(3) 0.0336(3) 0.0272(3) 0.0082(2) 0.0014(2) 0.0006(2)
B1 0.0197(12) 0.0227(13) 0.0231(12) 0.0007(9) -0.0035(9) 0.0020(9)
O1 0.0201(7) 0.0267(8) 0.0244(8) -0.0038(6) 0.0006(6) -0.0017(6)
O2 0.0185(7) 0.0255(8) 0.0240(8) -0.0025(6) 0.0031(6) -0.0017(6)
C1 0.0205(10) 0.0227(11) 0.0233(11) 0.0021(8) -0.0007(8) 0.0009(8)
C2 0.0173(10) 0.0215(11) 0.0252(11) 0.0045(8) 0.0001(8) 0.0010(8)
C3 0.0260(11) 0.0279(12) 0.0235(11) -0.0003(9) 0.0001(9) 0.0050(9)
C4 0.0274(12) 0.0390(14) 0.0283(12) 0.0085(10) 0.0083(9) 0.0078(10)
C5 0.0206(11) 0.0379(14) 0.0373(13) 0.0122(11) 0.0039(9) 0.0007(10)
C6 0.0227(11) 0.0281(12) 0.0333(12) 0.0053(10) -0.0029(9) -0.0039(9)
B2 0.0187(11) 0.0251(13) 0.0208(12) -0.0039(10) -0.0008(9) 0.0000(9)
O3 0.0213(7) 0.0250(8) 0.0261(8) 0.0022(6) 0.0033(6) 0.0031(6)
O4 0.0236(8) 0.0283(8) 0.0235(8) 0.0061(6) 0.0052(6) 0.0052(6)
C7 0.0216(10) 0.0204(11) 0.0213(10) -0.0020(8) -0.0008(8) 0.0012(8)
C8 0.0244(11) 0.0228(11) 0.0203(10) 0.0016(8) 0.0007(8) 0.0006(8)
C9 0.0249(11) 0.0327(13) 0.0303(12) 0.0018(10) 0.0048(9) 0.0063(9)
C10 0.0304(12) 0.0247(12) 0.0289(12) 0.0004(9) -0.0015(9) 0.0062(9)
C11 0.0384(13) 0.0219(11) 0.0237(11) 0.0018(9) 0.0007(9) 0.0019(9)
C12 0.0302(12) 0.0251(12) 0.0247(11) 0.0001(9) 0.0076(9) 0.0005(9)
P1 0.0219(3) 0.0217(3) 0.0228(3) -0.0003(2) -0.0023(2) -0.0008(2)
C13 0.0268(12) 0.0260(12) 0.0243(11) 0.0001(9) -0.0024(9) -0.0005(9)
C14 0.0310(12) 0.0297(13) 0.0297(12) -0.0028(10) -0.0080(10) -0.0009(10)
C15 0.0284(12) 0.0400(15) 0.0358(13) -0.0028(11) 0.0025(10) -0.0123(10)
C16 0.0266(13) 0.0589(19) 0.0635(19) -0.0033(15) 0.0093(13) -0.0016(12)
C17 0.0444(15) 0.0234(12) 0.0358(13) -0.0030(10) -0.0096(11) 0.0025(10)
C18 0.0530(17) 0.0323(14) 0.0412(15) 0.0037(12) 0.0031(12) 0.0114(12)
P2 0.0260(3) 0.0309(3) 0.0205(3) -0.0035(2) -0.0019(2) -0.0014(2)
C19 0.0395(15) 0.0525(17) 0.0307(13) 0.0043(12) -0.0146(11) -0.0071(12)
C20 0.0319(14) 0.0507(18) 0.0624(19) 0.0122(14) -0.0125(13) 0.0029(12)
C21 0.0402(15) 0.0444(16) 0.0377(14) -0.0113(12) 0.0118(11) -0.0052(12)
C22 0.078(2) 0.076(2) 0.056(2) -0.0369(18) 0.0313(18) -0.0253(19)
C23 0.0345(13) 0.0380(14) 0.0285(12) -0.0099(10) 0.0024(10) -0.0134(11)
C24 0.068(2) 0.0355(16) 0.0526(18) 0.0016(13) -0.0161(15) -0.0172(14)

loop_
_atom_site_label
_atom_site_type_symbol
_atom_site_fract_x
_atom_site_fract_y
_atom_site_fract_z
_atom_site_U_iso_or_equiv
_atom_site_thermal_displace_type
_atom_site_occupancy
_atom_site_calc_flag
_atom_site_refinement_flags
Rh1 Rh -0.503546(11) 0.953357(16) 0.737426(8) 0.01917(6) Uani 1 d .
Cl1 Cl -0.53520(4) 0.79713(5) 0.82681(3) 0.02946(13) Uani 1 d .
B1 B -0.39500(17) 0.9764(2) 0.67603(13) 0.0220(5) Uani 1 d .
O1 O -0.31271(10) 1.05167(14) 0.68982(7) 0.0237(3) Uani 1 d .
O2 O -0.38373(10) 0.90861(14) 0.61357(7) 0.0226(3) Uani 1 d .
C1 C -0.25286(15) 1.0294(2) 0.63555(11) 0.0222(4) Uani 1 d .
C2 C -0.29536(14) 0.94250(19) 0.58975(11) 0.0214(4) Uani 1 d .
C3 C -0.25198(15) 0.9015(2) 0.53083(11) 0.0258(5) Uani 1 d .
H3 H -0.2817 0.8415 0.4997 0.031 Uiso 1 calc R
C4 C -0.16186(16) 0.9530(2) 0.51938(12) 0.0314(5) Uani 1 d .
H4 H -0.1292 0.9282 0.4791 0.038 Uiso 1 calc R
C5 C -0.11908(16) 1.0395(2) 0.56532(13) 0.0318(5) Uani 1 d .
H5 H -0.0575 1.0723 0.5559 0.038 Uiso 1 calc R
C6 C -0.16375(15) 1.0798(2) 0.62492(12) 0.0281(5) Uani 1 d .
H6 H -0.1342 1.1390 0.6566 0.034 Uiso 1 calc R
B2 B -0.54074(17) 1.1021(2) 0.67728(12) 0.0216(5) Uani 1 d .
O3 O -0.50037(10) 1.16040(14) 0.61881(8) 0.0241(3) Uani 1 d .
O4 O -0.62893(10) 1.16374(14) 0.68899(7) 0.0250(3) Uani 1 d .
C7 C -0.56373(15) 1.2535(2) 0.59560(11) 0.0212(4) Uani 1 d .
C8 C -0.64211(15) 1.2544(2) 0.63721(11) 0.0225(4) Uani 1 d .
C9 C -0.71972(16) 1.3328(2) 0.62348(12) 0.0292(5) Uani 1 d .
H9 H -0.7742 1.3318 0.6515 0.035 Uiso 1 calc R
C10 C -0.71409(16) 1.4139(2) 0.56604(12) 0.0281(5) Uani 1 d .
H10 H -0.7660 1.4700 0.5549 0.034 Uiso 1 calc R
C11 C -0.63516(17) 1.4146(2) 0.52513(12) 0.0281(5) Uani 1 d .
H11 H -0.6338 1.4713 0.4865 0.034 Uiso 1 calc R
C12 C -0.55771(16) 1.3341(2) 0.53927(11) 0.0265(5) Uani 1 d .
H12 H -0.5031 1.3345 0.5114 0.032 Uiso 1 calc R
P1 P -0.59008(4) 0.81955(5) 0.66065(3) 0.02224(12) Uani 1 d .
C13 C -0.60264(16) 0.8648(2) 0.56894(11) 0.0258(5) Uani 1 d .
H13A H -0.6237 0.9551 0.5664 0.031 Uiso 1 calc R
H13B H -0.5385 0.8604 0.5489 0.031 Uiso 1 calc R
C14 C -0.67201(17) 0.7852(2) 0.52300(12) 0.0304(5) Uani 1 d .
H14A H -0.6582 0.6941 0.5300 0.046 Uiso 1 calc R
H14B H -0.6643 0.8074 0.4740 0.046 Uiso 1 calc R
H14C H -0.7380 0.8030 0.5356 0.046 Uiso 1 calc R
C15 C -0.71355(16) 0.7982(2) 0.68675(13) 0.0347(6) Uani 1 d .
H15A H -0.7452 0.7350 0.6551 0.042 Uiso 1 calc R
H15B H -0.7120 0.7614 0.7342 0.042 Uiso 1 calc R
C16 C -0.77448(19) 0.9183(3) 0.68656(17) 0.0495(7) Uani 1 d .
H16A H -0.7455 0.9807 0.7191 0.074 Uiso 1 calc R
H16B H -0.8391 0.8969 0.7009 0.074 Uiso 1 calc R
H16C H -0.7782 0.9548 0.6396 0.074 Uiso 1 calc R
C17 C -0.55078(18) 0.6526(2) 0.66350(13) 0.0349(6) Uani 1 d .
H17A H -0.5712 0.6147 0.7077 0.042 Uiso 1 calc R
H17B H -0.5849 0.6062 0.6251 0.042 Uiso 1 calc R
C18 C -0.44577(19) 0.6293(3) 0.65812(14) 0.0421(6) Uani 1 d .
H18A H -0.4236 0.6689 0.6154 0.063 Uiso 1 calc R
H18B H -0.4336 0.5371 0.6568 0.063 Uiso 1 calc R
H18C H -0.4112 0.6668 0.6986 0.063 Uiso 1 calc R
P2 P -0.43792(4) 1.07999(6) 0.82656(3) 0.02589(13) Uani 1 d .
C19 C -0.35885(19) 0.9940(3) 0.88839(13) 0.0413(6) Uani 1 d .
H19A H -0.3326 1.0550 0.9237 0.050 Uiso 1 calc R
H19B H -0.3968 0.9293 0.9129 0.050 Uiso 1 calc R
C20 C -0.27630(19) 0.9277(3) 0.85426(16) 0.0487(7) Uani 1 d .
H20A H -0.2367 0.9915 0.8316 0.073 Uiso 1 calc R
H20B H -0.3016 0.8668 0.8194 0.073 Uiso 1 calc R
H20C H -0.2373 0.8819 0.8897 0.073 Uiso 1 calc R
C21 C -0.54135(19) 1.1255(3) 0.87760(14) 0.0405(6) Uani 1 d .
H21A H -0.5858 1.1762 0.8470 0.049 Uiso 1 calc R
H21B H -0.5754 1.0463 0.8901 0.049 Uiso 1 calc R
C22 C -0.5213(3) 1.2014(3) 0.94382(17) 0.0692(11) Uani 1 d .
H22A H -0.4967 1.2861 0.9320 0.104 Uiso 1 calc R
H22B H -0.4735 1.1563 0.9734 0.104 Uiso 1 calc R
H22C H -0.5807 1.2109 0.9688 0.104 Uiso 1 calc R
C23 C -0.37336(17) 1.2288(2) 0.81313(12) 0.0336(5) Uani 1 d .
H23A H -0.3607 1.2698 0.8590 0.040 Uiso 1 calc R
H23B H -0.3105 1.2078 0.7940 0.040 Uiso 1 calc R
C24 C -0.4230(2) 1.3244(3) 0.76558(15) 0.0526(8) Uani 1 d .
H24A H -0.4870 1.3424 0.7823 0.079 Uiso 1 calc R
H24B H -0.4288 1.2893 0.7183 0.079 Uiso 1 calc R
H24C H -0.3856 1.4036 0.7652 0.079 Uiso 1 calc R

loop_
_atom_type_symbol
_atom_type_description
_atom_type_scat_dispersion_real
_atom_type_scat_dispersion_imag
_atom_type_scat_source
C C 0.0033 0.0016 'International Tables Vol C Tables 4.2.6.8 and 6.1.1.4'
H H 0.0000 0.0000 'International Tables Vol C Tables 4.2.6.8 and 6.1.1.4'
B B 0.0013 0.0007 'International Tables Vol C Tables 4.2.6.8 and 6.1.1.4'
O O 0.0106 0.0060 'International Tables Vol C Tables 4.2.6.8 and 6.1.1.4'
P P 0.1023 0.0942 'International Tables Vol C Tables 4.2.6.8 and 6.1.1.4'
Cl Cl 0.1484 0.1585 'International Tables Vol C Tables 4.2.6.8 and 6.1.1.4'
Rh Rh -1.1178 0.9187 'International Tables Vol C Tables 4.2.6.8 and 6.1.1.4'

loop_
_geom_angle_atom_site_label_1
_geom_angle_atom_site_label_2
_geom_angle_atom_site_label_3
_geom_angle
B1 Rh1 B2 75.29(10)
B1 Rh1 P2 94.69(7)
B2 Rh1 P2 93.92(7)
B1 Rh1 P1 94.91(7)
B2 Rh1 P1 89.16(7)
P2 Rh1 P1 170.37(2)
B1 Rh1 Cl1 132.29(7)
B2 Rh1 Cl1 152.34(7)
P2 Rh1 Cl1 86.53(2)
P1 Rh1 Cl1 86.52(2)
O2 B1 O1 108.84(18)
O2 B1 Rh1 124.28(16)
O1 B1 Rh1 126.60(16)
C1 O1 B1 106.11(16)
C2 O2 B1 106.61(16)
C6 C1 C2 121.7(2)
C6 C1 O1 128.8(2)
C2 C1 O1 109.52(17)
C3 C2 O2 128.6(2)
C3 C2 C1 122.5(2)
O2 C2 C1 108.90(18)
C2 C3 C4 116.1(2)
C5 C4 C3 121.4(2)
C4 C5 C6 121.8(2)
C1 C6 C5 116.4(2)
O3 B2 O4 107.86(18)
O3 B2 Rh1 133.91(16)
O4 B2 Rh1 118.08(16)
C7 O3 B2 106.88(16)
C8 O4 B2 106.81(16)
C12 C7 O3 128.90(19)
C12 C7 C8 121.77(19)
O3 C7 C8 109.30(17)
C9 C8 O4 128.90(19)
C9 C8 C7 121.9(2)
O4 C8 C7 109.11(18)
C8 C9 C10 116.4(2)
C11 C10 C9 121.7(2)
C10 C11 C12 121.2(2)
C7 C12 C11 116.9(2)
C13 P1 C15 104.00(11)
C13 P1 C17 107.05(11)
C15 P1 C17 99.21(12)
C13 P1 Rh1 118.77(7)
C15 P1 Rh1 111.67(8)
C17 P1 Rh1 113.95(8)
C14 C13 P1 116.69(16)
C16 C15 P1 115.65(18)
C18 C17 P1 116.59(18)
C23 P2 C19 102.92(12)
C23 P2 C21 104.94(12)
C19 P2 C21 104.32(13)
C23 P2 Rh1 124.39(8)
C19 P2 Rh1 114.13(9)
C21 P2 Rh1 104.24(9)
C20 C19 P2 113.18(18)
C22 C21 P2 117.4(2)
C24 C23 P2 115.78(18)

loop_
_geom_bond_atom_site_label_1
_geom_bond_atom_site_label_2
_geom_bond_distance
Rh1 B1 1.973(2)
Rh1 B2 1.994(2)
Rh1 P2 2.3238(6)
Rh1 P1 2.3345(6)
Rh1 Cl1 2.4243(6)
B1 O2 1.409(3)
B1 O1 1.409(3)
O1 C1 1.382(2)
O2 C2 1.380(2)
C1 C6 1.374(3)
C1 C2 1.382(3)
C2 C3 1.374(3)
C3 C4 1.395(3)
C4 C5 1.382(3)
C5 C6 1.392(3)
B2 O3 1.416(3)
B2 O4 1.416(3)
O3 C7 1.378(2)
O4 C8 1.381(2)
C7 C12 1.377(3)
C7 C8 1.381(3)
C8 C9 1.376(3)
C9 C10 1.397(3)
C10 C11 1.380(3)
C11 C12 1.389(3)
P1 C13 1.827(2)
P1 C15 1.829(2)
P1 C17 1.830(2)
C13 C14 1.530(3)
C15 C16 1.517(4)
C17 C18 1.494(3)
P2 C23 1.822(2)
P2 C19 1.826(3)
P2 C21 1.841(2)
C19 C20 1.517(4)
C21 C22 1.516(4)
C23 C24 1.504(4)
